data_1518335
loop_
_publ_author_name
'Zhang, Wen-Li'
'Huang, Zhi-Peng'
'Ma, Cheng-Jie'
'Zai, Yu-Xia'
'Yang, Qing'
'Niu, Yun-Yin'

_publ_contact_author_name
;
;
_publ_section_title
;
 Novel bis(methylimidazolium) alkane bolaamphiphiles as templates for the
 construction of haloclusters supramolecules
;
_journal_name_full 'Inorganica Chimica Acta'
_journal_page_first 52
_journal_page_last 60
_journal_paper_doi 10.1016/j.ica.2014.09.032
_journal_volume 425
_journal_year 2015
_chemical_formula_moiety 'C2 Cu N2 S2, C9 H16 N2'
_chemical_formula_sum 'C11 H16 Cu N4 S2'
_chemical_formula_weight 331.94
_chemical_name_systematic
;
 ? 
;
_space_group_crystal_system monoclinic
_space_group_IT_number 14
_space_group_name_Hall '-P 2ybc'
_space_group_name_H-M_alt 'P 1 21/c 1'
_symmetry_space_group_name_Hall '-P 2ybc'
_symmetry_space_group_name_H-M 'P 1 21/c 1'
_atom_sites_solution_hydrogens geom
_atom_sites_solution_primary direct
_atom_sites_solution_secondary difmap
_audit_creation_date 2012-06-04
_audit_creation_method
;
  Olex2 1.2-ac2
  (compiled 2012.03.06 svn.r2239, GUI svn.r4109)
;
_cell_angle_alpha 90.00
_cell_angle_beta 98.649(3)
_cell_angle_gamma 90.00
_cell_formula_units_Z 4
_cell_length_a 5.9561(2)
_cell_length_b 12.4658(6)
_cell_length_c 20.3391(7)
_cell_measurement_reflns_used 2202
_cell_measurement_temperature 291(2)
_cell_measurement_theta_max 29.1700
_cell_measurement_theta_min 3.0328
_cell_volume 1492.96(10)
_computing_cell_refinement
;
CrysAlisPro, Agilent Technologies,
Version 1.171.35.19 (release 27-10-2011 CrysAlis171 .NET)
(compiled Oct 27 2011,15:02:11)
;
_computing_data_collection
;
CrysAlisPro, Agilent Technologies,
Version 1.171.35.19 (release 27-10-2011 CrysAlis171 .NET)
(compiled Oct 27 2011,15:02:11)
;
_computing_data_reduction
;
CrysAlisPro, Agilent Technologies,
Version 1.171.35.19 (release 27-10-2011 CrysAlis171 .NET)
(compiled Oct 27 2011,15:02:11)
;
_computing_molecular_graphics
;
O. V. Dolomanov, L. J. Bourhis, R. J. Gildea, J. A. K. Howard and H. Puschmann,
OLEX2: a complete structure solution, refinement and analysis program.
J. Appl. Cryst. (2009). 42, 339-341.
;
_computing_publication_material
;
O. V. Dolomanov, L. J. Bourhis, R. J. Gildea, J. A. K. Howard and H. Puschmann,
OLEX2: a complete structure solution, refinement and analysis program.
J. Appl. Cryst. (2009). 42, 339-341.
;
_computing_structure_refinement
;
SHELXL, G.M. Sheldrick, Acta Cryst.
(2008). A64, 112-122
;
_computing_structure_solution
;
SHELXS, G.M. Sheldrick, Acta Cryst.
(2008). A64, 112-122
;
_diffrn_ambient_temperature 291.15
_diffrn_detector_area_resol_mean 16.2312
_diffrn_measured_fraction_theta_full 0.999
_diffrn_measured_fraction_theta_max 0.999
_diffrn_measurement_details
;
  1 omega  -14.00   14.50   0.7500   32.0000
omega____ theta____ kappa____ phi______ frames
    -      -17.1323  -99.0000  -30.0000 38

  2 omega  -23.00   88.00   0.7500   32.0000
omega____ theta____ kappa____ phi______ frames
    -       19.8666   19.0000   30.0000 148

  3 omega  -32.00   39.25   0.7500   32.0000
omega____ theta____ kappa____ phi______ frames
    -       19.8666  -77.0000 -120.0000 95

  4 omega  -53.00  -27.50   0.7500   32.0000
omega____ theta____ kappa____ phi______ frames
    -       19.8666  -37.0000    0.0000 34
;
_diffrn_measurement_device_type 'Xcalibur, Eos, Gemini'
_diffrn_measurement_method '\w scans'
_diffrn_orient_matrix_UB_11 0.0193545000
_diffrn_orient_matrix_UB_12 -0.0018877000
_diffrn_orient_matrix_UB_13 -0.0336257000
_diffrn_orient_matrix_UB_21 -0.0260824000
_diffrn_orient_matrix_UB_22 0.0554054000
_diffrn_orient_matrix_UB_23 -0.0034598000
_diffrn_orient_matrix_UB_31 0.1159011000
_diffrn_orient_matrix_UB_32 0.0127632000
_diffrn_orient_matrix_UB_33 0.0100497000
_diffrn_radiation_monochromator graphite
_diffrn_radiation_type 'Mo K\a'
_diffrn_radiation_wavelength 0.7107
_diffrn_reflns_av_R_equivalents 0.0287
_diffrn_reflns_av_unetI/netI 0.0445
_diffrn_reflns_limit_h_max 6
_diffrn_reflns_limit_h_min -7
_diffrn_reflns_limit_k_max 14
_diffrn_reflns_limit_k_min -15
_diffrn_reflns_limit_l_max 25
_diffrn_reflns_limit_l_min -25
_diffrn_reflns_number 6502
_diffrn_reflns_theta_full 26.37
_diffrn_reflns_theta_max 26.37
_diffrn_reflns_theta_min 3.27
_diffrn_source 'Enhance (Mo) X-ray Source'
_diffrn_source_current n/a
_diffrn_source_voltage n/a
_exptl_absorpt_coefficient_mu 1.730
_exptl_absorpt_correction_T_max 1.00000
_exptl_absorpt_correction_T_min 0.98593
_exptl_absorpt_correction_type multi-scan
_exptl_absorpt_process_details
;
CrysAlisPro, Agilent Technologies,
Version 1.171.35.19 (release 27-10-2011 CrysAlis171 .NET)
(compiled Oct 27 2011,15:02:11)
Empirical absorption correction using spherical harmonics,
 implemented in SCALE3 ABSPACK scaling algorithm.
;
_exptl_crystal_density_diffrn 1.477
_exptl_crystal_density_method 'not measured'
_exptl_crystal_F_000 684
_exptl_crystal_size_max 0.20
_exptl_crystal_size_mid 0.16
_exptl_crystal_size_min 0.14
_refine_diff_density_max 0.351
_refine_diff_density_min -0.322
_refine_diff_density_rms 0.060
_refine_ls_extinction_method none
_refine_ls_goodness_of_fit_ref 1.043
_refine_ls_hydrogen_treatment constr
_refine_ls_matrix_type full
_refine_ls_number_parameters 201
_refine_ls_number_reflns 3060
_refine_ls_number_restraints 2
_refine_ls_restrained_S_all 1.044
_refine_ls_R_factor_all 0.0703
_refine_ls_R_factor_gt 0.0435
_refine_ls_shift/su_max 0.001
_refine_ls_shift/su_mean 0.000
_refine_ls_structure_factor_coef Fsqd
_refine_ls_weighting_details 'calc w=1/[\s^2^(Fo^2^)+(0.0393P)^2^+0.5704P] where P=(Fo^2^+2Fc^2^)/3'
_refine_ls_weighting_scheme calc
_refine_ls_wR_factor_gt 0.0884
_refine_ls_wR_factor_ref 0.0991
_reflns_number_gt 2202
_reflns_number_total 3060
_reflns_threshold_expression >2sigma(I)
_cod_data_source_file CIFs_1-5.cif
_cod_data_source_block 5
_cod_depositor_comments
;
The following automatic conversions were performed:

'_refine_ls_hydrogen_treatment' value 'CONSTR' changed to 'constr'
according to the built-in table from CIF Core dictionary named
'cif_core.dic' version 2.4.1 from 2010-06-29.

Automatic conversion script
Id: cif_fix_values 2827 2014-09-09 07:05:25Z andrius 
;
_cod_database_code 1518335
_reflns_odcompleteness_completeness 99.84
_reflns_odcompleteness_iscentric 1
_reflns_odcompleteness_theta 26.32

loop_
_space_group_symop_id
_space_group_symop_operation_xyz
1 'x, y, z'
2 '-x, y+1/2, -z+1/2'
3 '-x, -y, -z'
4 'x, -y-1/2, z-1/2'

loop_
_atom_site_label
_atom_site_type_symbol
_atom_site_fract_x
_atom_site_fract_y
_atom_site_fract_z
_atom_site_U_iso_or_equiv
_atom_site_adp_type
_atom_site_occupancy
_atom_site_symmetry_multiplicity
_atom_site_calc_flag
_atom_site_refinement_flags
_atom_site_disorder_assembly
_atom_site_disorder_group
Cu1 Cu -0.07101(6) 0.46004(4) 0.56436(2) 0.05572(18) Uani 1 1 d . . .
S1 S 0.16014(11) 0.36169(7) 0.49937(4) 0.0425(2) Uani 1 1 d . . .
S2 S 0.24714(16) 0.50357(9) 0.78867(4) 0.0637(3) Uani 1 1 d . . .
N1 N 0.6202(4) 0.4003(2) 0.54860(13) 0.0466(7) Uani 1 1 d . . .
N2 N 0.0893(4) 0.4892(2) 0.65294(13) 0.0491(7) Uani 1 1 d . . .
C1 C 0.4308(5) 0.3856(3) 0.52965(14) 0.0366(7) Uani 1 1 d . . .
C2 C 0.1577(5) 0.4952(3) 0.70876(17) 0.0423(7) Uani 1 1 d . . .
N3 N 0.3960(9) 0.7391(5) 0.6777(3) 0.0600(19) Uani 0.759(4) 1 d P A 1
N4 N 0.6333(7) 0.7144(3) 0.7664(2) 0.0493(11) Uani 0.759(4) 1 d P A 1
C5 C 0.4440(8) 0.7628(4) 0.7404(3) 0.0455(11) Uani 0.759(4) 1 d P A 1
C10 C 0.4001(12) 0.8876(5) 0.5553(3) 0.0741(16) Uani 0.759(4) 1 d P A 1
H10C H 0.3682 0.8354 0.5197 0.089 Uiso 0.759(4) 1 calc PR A 1
H10D H 0.5449 0.8690 0.5813 0.089 Uiso 0.759(4) 1 calc PR A 1
C6 C 0.3087(14) 0.8327(7) 0.7791(6) 0.072(2) Uani 0.759(4) 1 d P A 1
H6A H 0.1934 0.8691 0.7492 0.108 Uiso 0.759(4) 1 calc PR A 1
H6B H 0.4069 0.8845 0.8037 0.108 Uiso 0.759(4) 1 calc PR A 1
H6C H 0.2386 0.7895 0.8094 0.108 Uiso 0.759(4) 1 calc PR A 1
C3 C 0.5721(14) 0.6699(6) 0.6635(4) 0.073(2) Uani 0.759(4) 1 d P A 1
H3 H 0.5835 0.6394 0.6224 0.088 Uiso 0.759(4) 1 calc PR A 1
C7 C 0.729(2) 0.7169(11) 0.8379(3) 0.071(2) Uani 0.759(4) 1 d P A 1
H7A H 0.7933 0.7864 0.8491 0.106 Uiso 0.759(4) 1 calc PR A 1
H7B H 0.8451 0.6632 0.8469 0.106 Uiso 0.759(4) 1 calc PR A 1
H7C H 0.6108 0.7028 0.8640 0.106 Uiso 0.759(4) 1 calc PR A 1
C11 C 0.4185(15) 0.9971(6) 0.5254(3) 0.0826(18) Uani 0.759(4) 1 d P . 1
H11C H 0.4678 1.0476 0.5609 0.099 Uiso 0.759(4) 1 calc PR A 1
H11D H 0.2689 1.0192 0.5041 0.099 Uiso 0.759(4) 1 calc PR A 1
C4 C 0.7144(11) 0.6565(5) 0.7179(4) 0.0724(18) Uani 0.759(4) 1 d P A 1
H4 H 0.8463 0.6154 0.7228 0.087 Uiso 0.759(4) 1 calc PR A 1
C9 C 0.2202(10) 0.8810(6) 0.5984(3) 0.0847(19) Uani 0.759(4) 1 d P A 1
H9A H 0.0768 0.9009 0.5721 0.102 Uiso 0.759(4) 1 calc PR A 1
H9B H 0.2534 0.9337 0.6336 0.102 Uiso 0.759(4) 1 calc PR A 1
C8 C 0.1904(14) 0.7729(9) 0.6301(4) 0.086(3) Uani 0.759(4) 1 d P A 1
H8A H 0.0605 0.7761 0.6537 0.103 Uiso 0.759(4) 1 calc PR A 1
H8B H 0.1587 0.7192 0.5954 0.103 Uiso 0.759(4) 1 calc PR A 1
C3A C 0.231(4) 0.8278(15) 0.7320(9) 0.073(2) Uani 0.241(4) 1 d P A 2
H3A H 0.1015 0.8708 0.7270 0.088 Uiso 0.241(4) 1 calc PR A 2
C4A C 0.367(6) 0.812(3) 0.787(3) 0.0724(18) Uani 0.241(4) 1 d P A 2
H4A H 0.3523 0.8434 0.8276 0.087 Uiso 0.241(4) 1 calc PR A 2
N3A N 0.309(4) 0.769(2) 0.6813(14) 0.0600(19) Uani 0.241(4) 1 d P A 2
N4A N 0.536(3) 0.7440(13) 0.7762(9) 0.0493(11) Uani 0.241(4) 1 d P A 2
C5A C 0.496(3) 0.7214(14) 0.7114(10) 0.0455(11) Uani 0.241(4) 1 d P A 2
C7A C 0.741(8) 0.700(4) 0.8189(16) 0.071(2) Uani 0.241(4) 1 d P A 2
H7AA H 0.8424 0.7573 0.8345 0.106 Uiso 0.241(4) 1 calc PR A 2
H7AB H 0.8170 0.6503 0.7936 0.106 Uiso 0.241(4) 1 calc PR A 2
H7AC H 0.6954 0.6632 0.8563 0.106 Uiso 0.241(4) 1 calc PR A 2
C6A C 0.639(5) 0.639(2) 0.6778(19) 0.072(2) Uani 0.241(4) 1 d P A 2
H6AA H 0.5402 0.5974 0.6460 0.108 Uiso 0.241(4) 1 calc PR A 2
H6AB H 0.7181 0.5925 0.7111 0.108 Uiso 0.241(4) 1 calc PR A 2
H6AC H 0.7469 0.6767 0.6557 0.108 Uiso 0.241(4) 1 calc PR A 2
C8A C 0.251(6) 0.767(3) 0.6106(15) 0.086(3) Uani 0.241(4) 1 d PD A 2
H8AA H 0.0878 0.7766 0.5992 0.103 Uiso 0.241(4) 1 calc PR A 2
H8AB H 0.2875 0.6964 0.5946 0.103 Uiso 0.241(4) 1 calc PR A 2
C9A C 0.373(4) 0.853(2) 0.5745(11) 0.0847(19) Uani 0.241(4) 1 d PD A 2
H9AA H 0.4030 0.9150 0.6036 0.102 Uiso 0.241(4) 1 calc PR A 2
H9AB H 0.5188 0.8249 0.5668 0.102 Uiso 0.241(4) 1 calc PR A 2
C10A C 0.244(3) 0.8899(15) 0.5093(7) 0.0741(16) Uani 0.241(4) 1 d PD A 2
H10A H 0.2383 0.8341 0.4758 0.089 Uiso 0.241(4) 1 calc PR A 2
H10B H 0.0903 0.9108 0.5140 0.089 Uiso 0.241(4) 1 calc PR A 2
C11A C 0.375(5) 0.981(2) 0.4925(11) 0.0826(18) Uani 0.241(4) 1 d P . 2
H11A H 0.2922 1.0420 0.5067 0.099 Uiso 0.241(4) 1 calc PR A 2
H11B H 0.3444 0.9828 0.4443 0.099 Uiso 0.241(4) 1 calc PR A 2

loop_
_atom_site_aniso_label
_atom_site_aniso_U_11
_atom_site_aniso_U_22
_atom_site_aniso_U_33
_atom_site_aniso_U_23
_atom_site_aniso_U_13
_atom_site_aniso_U_12
Cu1 0.0293(2) 0.0878(4) 0.0481(3) -0.0034(2) -0.00066(16) -0.0048(2)
S1 0.0265(3) 0.0586(5) 0.0410(4) -0.0052(4) 0.0003(3) -0.0041(4)
S2 0.0600(6) 0.0851(8) 0.0418(5) 0.0034(5) -0.0056(4) -0.0042(5)
N1 0.0289(13) 0.0614(19) 0.0483(15) 0.0119(14) 0.0023(11) -0.0009(13)
N2 0.0399(14) 0.064(2) 0.0413(15) -0.0008(15) -0.0010(12) 0.0020(14)
C1 0.0305(14) 0.046(2) 0.0333(15) 0.0053(15) 0.0059(11) 0.0046(14)
C2 0.0319(15) 0.0443(19) 0.0503(19) 0.0041(17) 0.0042(13) 0.0005(14)
N3 0.073(5) 0.056(4) 0.048(2) 0.006(3) -0.003(4) -0.029(3)
N4 0.052(3) 0.041(3) 0.055(2) 0.002(2) 0.011(2) -0.002(2)
C5 0.046(3) 0.039(3) 0.053(3) 0.001(2) 0.013(2) -0.003(2)
C10 0.105(4) 0.073(4) 0.043(3) 0.012(3) 0.006(3) -0.012(4)
C6 0.077(6) 0.058(5) 0.090(5) -0.017(4) 0.043(5) 0.013(3)
C3 0.110(6) 0.053(4) 0.068(5) -0.025(4) 0.053(5) -0.017(4)
C7 0.090(3) 0.072(6) 0.045(6) 0.008(5) -0.009(5) 0.001(4)
C11 0.108(5) 0.090(4) 0.050(4) 0.014(4) 0.011(4) 0.000(4)
C4 0.079(4) 0.048(3) 0.099(5) -0.006(4) 0.044(4) 0.008(3)
C9 0.063(3) 0.102(5) 0.084(4) 0.038(4) -0.006(3) -0.004(3)
C8 0.073(6) 0.114(5) 0.063(6) 0.027(5) -0.011(3) -0.038(4)
C3A 0.110(6) 0.053(4) 0.068(5) -0.025(4) 0.053(5) -0.017(4)
C4A 0.079(4) 0.048(3) 0.099(5) -0.006(4) 0.044(4) 0.008(3)
N3A 0.073(5) 0.056(4) 0.048(2) 0.006(3) -0.003(4) -0.029(3)
N4A 0.052(3) 0.041(3) 0.055(2) 0.002(2) 0.011(2) -0.002(2)
C5A 0.046(3) 0.039(3) 0.053(3) 0.001(2) 0.013(2) -0.003(2)
C7A 0.090(3) 0.072(6) 0.045(6) 0.008(5) -0.009(5) 0.001(4)
C6A 0.077(6) 0.058(5) 0.090(5) -0.017(4) 0.043(5) 0.013(3)
C8A 0.073(6) 0.114(5) 0.063(6) 0.027(5) -0.011(3) -0.038(4)
C9A 0.063(3) 0.102(5) 0.084(4) 0.038(4) -0.006(3) -0.004(3)
C10A 0.105(4) 0.073(4) 0.043(3) 0.012(3) 0.006(3) -0.012(4)
C11A 0.108(5) 0.090(4) 0.050(4) 0.014(4) 0.011(4) 0.000(4)

loop_
_atom_type_symbol
_atom_type_description
_atom_type_scat_dispersion_real
_atom_type_scat_dispersion_imag
_atom_type_scat_source
C C 0.0033 0.0016 'International Tables Vol C Tables 4.2.6.8 and 6.1.1.4'
H H 0.0000 0.0000 'International Tables Vol C Tables 4.2.6.8 and 6.1.1.4'
Cu Cu 0.3201 1.2651 'International Tables Vol C Tables 4.2.6.8 and 6.1.1.4'
N N 0.0061 0.0033 'International Tables Vol C Tables 4.2.6.8 and 6.1.1.4'
S S 0.1246 0.1234 'International Tables Vol C Tables 4.2.6.8 and 6.1.1.4'

loop_
_geom_angle_atom_site_label_1
_geom_angle_atom_site_label_2
_geom_angle_atom_site_label_3
_geom_angle
_geom_angle_site_symmetry_1
_geom_angle_site_symmetry_3
S1 Cu1 Cu1 55.42(2) . 3_566
S1 Cu1 Cu1 49.40(2) 3_566 3_566
S1 Cu1 S1 104.83(3) . 3_566
N1 Cu1 Cu1 111.03(8) 1_455 3_566
N1 Cu1 S1 108.59(9) 1_455 .
N1 Cu1 S1 97.32(8) 1_455 3_566
N2 Cu1 Cu1 125.18(9) . 3_566
N2 Cu1 S1 111.47(8) . .
N2 Cu1 S1 109.82(9) . 3_566
N2 Cu1 N1 122.66(11) . 1_455
Cu1 S1 Cu1 75.18(3) . 3_566
C1 S1 Cu1 98.39(11) . 3_566
C1 S1 Cu1 108.09(11) . .
C1 N1 Cu1 164.0(3) . 1_655
C2 N2 Cu1 168.5(3) . .
N1 C1 S1 177.5(3) . .
N2 C2 S2 178.3(3) . .
C5 N3 C3 106.1(6) . .
C5 N3 C8 127.4(6) . .
C3 N3 C8 126.4(7) . .
C5 N4 C7 124.4(7) . .
C5 N4 C4 109.0(5) . .
C4 N4 C7 126.5(7) . .
N3 C5 N4 109.8(5) . .
N3 C5 C6 126.5(6) . .
N4 C5 C6 123.6(6) . .
H10C C10 H10D 107.8 . .
C11 C10 H10C 109.0 . .
C11 C10 H10D 109.0 . .
C9 C10 H10C 109.0 . .
C9 C10 H10D 109.0 . .
C9 C10 C11 113.1(6) . .
N3 C3 H3 125.9 . .
C4 C3 N3 108.2(7) . .
C4 C3 H3 125.9 . .
C10 C11 C11 114.2(8) . 3_676
C10 C11 H11C 108.7 . .
C10 C11 H11D 108.7 . .
C11 C11 H11C 108.7 3_676 .
C11 C11 H11D 108.7 3_676 .
H11C C11 H11D 107.6 . .
N4 C4 H4 126.6 . .
C3 C4 N4 106.9(6) . .
C3 C4 H4 126.6 . .
C10 C9 H9A 108.2 . .
C10 C9 H9B 108.2 . .
C10 C9 C8 116.2(6) . .
H9A C9 H9B 107.4 . .
C8 C9 H9A 108.2 . .
C8 C9 H9B 108.2 . .
N3 C8 C9 112.8(6) . .
N3 C8 H8A 109.0 . .
N3 C8 H8B 109.0 . .
C9 C8 H8A 109.0 . .
C9 C8 H8B 109.0 . .
H8A C8 H8B 107.8 . .
C4A C3A H3A 125.6 . .
C4A C3A N3A 109(2) . .
N3A C3A H3A 125.6 . .
C3A C4A H4A 125.1 . .
C3A C4A N4A 110(4) . .
N4A C4A H4A 125.1 . .
C3A N3A C8A 134(3) . .
C5A N3A C3A 104(2) . .
C5A N3A C8A 121(3) . .
C4A N4A C7A 134(3) . .
C5A N4A C4A 105(3) . .
C5A N4A C7A 120(2) . .
N3A C5A N4A 112(2) . .
N3A C5A C6A 125(2) . .
N4A C5A C6A 123(2) . .
N4A C7A H7AA 109.5 . .
N4A C7A H7AB 109.5 . .
N4A C7A H7AC 109.5 . .
H7AA C7A H7AB 109.5 . .
H7AA C7A H7AC 109.5 . .
H7AB C7A H7AC 109.5 . .
C5A C6A H6AA 109.5 . .
C5A C6A H6AB 109.5 . .
C5A C6A H6AC 109.5 . .
H6AA C6A H6AB 109.5 . .
H6AA C6A H6AC 109.5 . .
H6AB C6A H6AC 109.5 . .
N3A C8A H8AA 108.8 . .
N3A C8A H8AB 108.8 . .
N3A C8A C9A 114(3) . .
H8AA C8A H8AB 107.7 . .
C9A C8A H8AA 108.8 . .
C9A C8A H8AB 108.8 . .
C8A C9A H9AA 108.6 . .
C8A C9A H9AB 108.6 . .
H9AA C9A H9AB 107.6 . .
C10A C9A C8A 114(2) . .
C10A C9A H9AA 108.6 . .
C10A C9A H9AB 108.6 . .
C9A C10A H10A 111.2 . .
C9A C10A H10B 111.2 . .
H10A C10A H10B 109.1 . .
C11A C10A C9A 103.0(16) . .
C11A C10A H10A 111.2 . .
C11A C10A H10B 111.2 . .
C10A C11A C11A 136(3) . 3_676
C10A C11A H11A 103.0 . .
C10A C11A H11B 103.0 . .
C11A C11A H11A 103.0 3_676 .
C11A C11A H11B 103.0 3_676 .
H11A C11A H11B 105.1 . .

loop_
_geom_bond_atom_site_label_1
_geom_bond_atom_site_label_2
_geom_bond_distance
_geom_bond_site_symmetry_2
Cu1 Cu1 3.0377(8) 3_566
Cu1 S1 2.3859(9) .
Cu1 S1 2.5872(10) 3_566
Cu1 N1 1.965(2) 1_455
Cu1 N2 1.943(3) .
S1 Cu1 2.5873(10) 3_566
S1 C1 1.664(3) .
S2 C2 1.636(3) .
N1 Cu1 1.965(2) 1_655
N1 C1 1.151(3) .
N2 C2 1.149(4) .
N3 C5 1.297(9) .
N3 C3 1.421(9) .
N3 C8 1.503(11) .
N4 C5 1.317(7) .
N4 C7 1.480(9) .
N4 C4 1.368(8) .
C5 C6 1.491(10) .
C10 H10C 0.9700 .
C10 H10D 0.9700 .
C10 C11 1.505(10) .
C10 C9 1.486(9) .
C6 H6A 0.9600 .
C6 H6B 0.9600 .
C6 H6C 0.9600 .
C3 H3 0.9300 .
C3 C4 1.298(10) .
C7 H7A 0.9600 .
C7 H7B 0.9600 .
C7 H7C 0.9600 .
C11 C11 1.521(14) 3_676
C11 H11C 0.9700 .
C11 H11D 0.9700 .
C4 H4 0.9300 .
C9 H9A 0.9700 .
C9 H9B 0.9700 .
C9 C8 1.515(11) .
C8 H8A 0.9700 .
C8 H8B 0.9700 .
C3A H3A 0.9300 .
C3A C4A 1.29(5) .
C3A N3A 1.40(3) .
C4A H4A 0.9300 .
C4A N4A 1.36(3) .
N3A C5A 1.33(3) .
N3A C8A 1.43(4) .
N4A C5A 1.33(3) .
N4A C7A 1.49(5) .
C5A C6A 1.55(3) .
C7A H7AA 0.9600 .
C7A H7AB 0.9600 .
C7A H7AC 0.9600 .
C6A H6AA 0.9600 .
C6A H6AB 0.9600 .
C6A H6AC 0.9600 .
C8A H8AA 0.9700 .
C8A H8AB 0.9700 .
C8A C9A 1.550(19) .
C9A H9AA 0.9700 .
C9A H9AB 0.9700 .
C9A C10A 1.501(16) .
C10A H10A 0.9700 .
C10A H10B 0.9700 .
C10A C11A 1.45(3) .
C11A C11A 1.54(6) 3_676
C11A H11A 0.9700 .
C11A H11B 0.9700 .
